data_7035810
loop_
_publ_author_name
'Senthan, Selvam Amudhan'
'Alexander, Vedamanickam'

_publ_section_title
;
 Synthesis, luminescence, and electrochemical studies of a new series of
 octanuclear ruthenium(ii) complexes of tolylterpyridine appended
 calixresorcarenes.
;
_journal_issue 33
_journal_name_full 'Dalton transactions (Cambridge, England : 2003)'
_journal_page_first 14813
_journal_page_last 14822
_journal_paper_doi 10.1039/c5dt02363g
_journal_volume 44
_journal_year 2015
_chemical_formula_sum 'C76 H96 N8 O16'
_chemical_formula_weight 1377.61
_chemical_name_systematic
;
?
;
_space_group_IT_number 2
_symmetry_cell_setting triclinic
_symmetry_space_group_name_Hall '-P 1'
_symmetry_space_group_name_H-M 'P -1'
_atom_sites_solution_hydrogens geom
_atom_sites_solution_primary direct
_atom_sites_solution_secondary difmap
_audit_creation_method SHELXL-97
_audit_update_record
;
2011-07-22 deposited with the CCDC.
2015-07-15 downloaded from the CCDC.
;
_cell_angle_alpha 94.731(2)
_cell_angle_beta 108.558(2)
_cell_angle_gamma 106.657(2)
_cell_formula_units_Z 1
_cell_length_a 11.9710(8)
_cell_length_b 12.7057(9)
_cell_length_c 13.8570(9)
_cell_measurement_reflns_used 5511
_cell_measurement_temperature 293(2)
_cell_measurement_theta_max 20.1
_cell_measurement_theta_min 2.5
_cell_volume 1878.9(2)
_computing_cell_refinement 'APEX2/SAINT (Bruker, 2004)'
_computing_data_collection 'APEX2 (Bruker, 2004)'
_computing_data_reduction 'SAINT/XPREP (Bruker, 2004)'
_computing_molecular_graphics 'ORTEP3 (Farrugia, 1997) and Mercury (Bruno et al., 2002)'
_computing_publication_material 'SHELXL-97 (Sheldrick, 2008)'
_computing_structure_refinement 'SHELXL-97 (Sheldrick, 2008)'
_computing_structure_solution 'SIR92 (Altornare et al., 1993)'
_diffrn_ambient_temperature 293(2)
_diffrn_measured_fraction_theta_full 0.968
_diffrn_measured_fraction_theta_max 0.968
_diffrn_measurement_device_type 'Bruker axs kappa apex2 CCD Diffractometer'
_diffrn_measurement_method '\w and \f scan'
_diffrn_radiation_monochromator graphite
_diffrn_radiation_source 'fine-focus sealed tube'
_diffrn_radiation_type MoK\a
_diffrn_radiation_wavelength 0.71073
_diffrn_reflns_av_R_equivalents 0.0320
_diffrn_reflns_av_sigmaI/netI 0.0340
_diffrn_reflns_limit_h_max 12
_diffrn_reflns_limit_h_min -12
_diffrn_reflns_limit_k_max 13
_diffrn_reflns_limit_k_min -13
_diffrn_reflns_limit_l_max 14
_diffrn_reflns_limit_l_min -12
_diffrn_reflns_number 18569
_diffrn_reflns_theta_full 21.60
_diffrn_reflns_theta_max 21.60
_diffrn_reflns_theta_min 1.70
_diffrn_standards_decay_% 0
_exptl_absorpt_coefficient_mu 0.086
_exptl_absorpt_correction_T_max 0.975
_exptl_absorpt_correction_T_min 0.932
_exptl_absorpt_correction_type multi-scan
_exptl_absorpt_process_details 'SADABS (Bruker, 1999)'
_exptl_crystal_colour colourless
_exptl_crystal_density_diffrn 1.218
_exptl_crystal_density_method 'not measured'
_exptl_crystal_description block
_exptl_crystal_F_000 736
_exptl_crystal_size_max 0.30
_exptl_crystal_size_mid 0.20
_exptl_crystal_size_min 0.20
_refine_diff_density_max 0.575
_refine_diff_density_min -0.214
_refine_diff_density_rms 0.061
_refine_ls_extinction_coef 0.013(2)
_refine_ls_extinction_expression Fc^*^=kFc[1+0.001xFc^2^\l^3^/sin(2\q)]^-1/4^
_refine_ls_extinction_method SHELXL
_refine_ls_goodness_of_fit_ref 1.095
_refine_ls_hydrogen_treatment constr
_refine_ls_matrix_type full
_refine_ls_number_parameters 460
_refine_ls_number_reflns 4250
_refine_ls_number_restraints 13
_refine_ls_restrained_S_all 1.133
_refine_ls_R_factor_all 0.0850
_refine_ls_R_factor_gt 0.0506
_refine_ls_shift/su_max 0.001
_refine_ls_shift/su_mean 0.000
_refine_ls_structure_factor_coef Fsqd
_refine_ls_weighting_details 'calc w=1/[\s^2^(Fo^2^)+(0.0851P)^2^+1.0750P] where P=(Fo^2^+2Fc^2^)/3'
_refine_ls_weighting_scheme calc
_refine_ls_wR_factor_gt 0.1362
_refine_ls_wR_factor_ref 0.1722
_reflns_number_gt 2937
_reflns_number_total 4250
_reflns_threshold_expression >2sigma(I)
_cod_data_source_file c5dt02363g2.cif
_cod_data_source_block shelxl
_cod_depositor_comments 'Adding full bibliography for 7035809--7035811.cif.'
_cod_original_sg_symbol_H-M P-1
_cod_database_code 7035810

loop_
_symmetry_equiv_pos_as_xyz
'x, y, z'
'-x, -y, -z'

loop_
_atom_site_label
_atom_site_type_symbol
_atom_site_fract_x
_atom_site_fract_y
_atom_site_fract_z
_atom_site_U_iso_or_equiv
_atom_site_adp_type
_atom_site_occupancy
_atom_site_symmetry_multiplicity
_atom_site_calc_flag
_atom_site_refinement_flags
C1 C 0.2542(3) 0.1449(3) 0.4262(3) 0.0555(11) Uani 1 1 d .
H1 H 0.2279 0.1874 0.3778 0.067 Uiso 1 1 calc R
C2 C 0.1697(4) 0.0793(4) 0.4643(4) 0.0728(13) Uani 1 1 d .
H2 H 0.0877 0.0790 0.4415 0.087 Uiso 1 1 calc R
C3 C 0.2059(5) 0.0153(4) 0.5348(4) 0.0736(13) Uani 1 1 d .
H3 H 0.1486 -0.0293 0.5593 0.088 Uiso 1 1 calc R
C4 C 0.3272(5) 0.0175(3) 0.5690(3) 0.0671(12) Uani 1 1 d .
H4 H 0.3528 -0.0254 0.6174 0.081 Uiso 1 1 calc R
C5 C 0.4111(4) 0.0830(3) 0.5322(3) 0.0531(10) Uani 1 1 d .
H5 H 0.4935 0.0843 0.5566 0.064 Uiso 1 1 calc R
C6 C 0.3762(3) 0.1477(3) 0.4591(3) 0.0396(9) Uani 1 1 d .
C7 C 0.4719(3) 0.2142(3) 0.4167(2) 0.0374(9) Uani 1 1 d .
H7 H 0.5073 0.1604 0.3941 0.045 Uiso 1 1 calc R
C8 C 0.5813(3) 0.3032(3) 0.5006(3) 0.0351(8) Uani 1 1 d .
C9 C 0.5704(3) 0.3576(3) 0.5860(3) 0.0384(9) Uani 1 1 d .
H9 H 0.4908 0.3433 0.5886 0.046 Uiso 1 1 calc R
C10 C 0.6703(3) 0.4323(3) 0.6685(3) 0.0370(9) Uani 1 1 d .
C11 C 0.7879(3) 0.4554(3) 0.6597(3) 0.0395(9) Uani 1 1 d .
C12 C 0.8027(3) 0.4037(3) 0.5752(3) 0.0433(9) Uani 1 1 d .
H12 H 0.8815 0.4205 0.5705 0.052 Uiso 1 1 calc R
C13 C 0.7010(3) 0.3271(3) 0.4976(3) 0.0387(9) Uani 1 1 d .
C14 C 0.6598(3) 0.4835(3) 0.7663(3) 0.0410(9) Uani 1 1 d .
H14 H 0.7380 0.4903 0.8218 0.049 Uiso 1 1 calc R
C15 C 0.5563(3) 0.4080(3) 0.7970(3) 0.0439(9) Uani 1 1 d .
C16 C 0.5347(4) 0.2944(3) 0.7873(3) 0.0613(11) Uani 1 1 d .
H16 H 0.5820 0.2633 0.7596 0.074 Uiso 1 1 calc R
C17 C 0.4451(5) 0.2254(4) 0.8176(4) 0.0786(14) Uani 1 1 d .
H17 H 0.4317 0.1489 0.8090 0.094 Uiso 1 1 calc R
C18 C 0.3763(4) 0.2691(4) 0.8598(4) 0.0787(14) Uani 1 1 d .
H18 H 0.3157 0.2225 0.8799 0.094 Uiso 1 1 calc R
C19 C 0.3963(4) 0.3815(4) 0.8726(4) 0.0750(14) Uani 1 1 d .
H19 H 0.3506 0.4119 0.9029 0.090 Uiso 1 1 calc R
C20 C 0.4849(4) 0.4503(3) 0.8404(3) 0.0575(11) Uani 1 1 d .
H20 H 0.4966 0.5265 0.8481 0.069 Uiso 1 1 calc R
C21 C 0.6565(3) 0.6021(3) 0.7675(3) 0.0387(9) Uani 1 1 d .
C22 C 0.7148(3) 0.6813(3) 0.8594(3) 0.0441(9) Uani 1 1 d .
C23 C 0.7086(3) 0.7881(3) 0.8631(3) 0.0484(10) Uani 1 1 d .
H23 H 0.7475 0.8394 0.9255 0.058 Uiso 1 1 calc R
C24 C 0.6445(3) 0.8190(3) 0.7743(3) 0.0440(9) Uani 1 1 d .
C25 C 0.5870(3) 0.7445(3) 0.6797(3) 0.0369(9) Uani 1 1 d .
C26 C 0.5946(3) 0.6377(3) 0.6801(3) 0.0390(9) Uani 1 1 d .
H26 H 0.5557 0.5865 0.6177 0.047 Uiso 1 1 calc R
C27 C 0.2186(4) -0.1564(4) 0.2881(4) 0.0848(15) Uani 1 1 d .
H27A H 0.2859 -0.1439 0.2622 0.127 Uiso 1 1 calc R
H27B H 0.2236 -0.2102 0.3327 0.127 Uiso 1 1 calc R
H27C H 0.2247 -0.0873 0.3264 0.127 Uiso 1 1 calc R
C28 C 0.0665(6) -0.3084(4) 0.1411(4) 0.110(2) Uani 1 1 d .
H28A H 0.0339 -0.3643 0.1767 0.165 Uiso 1 1 calc R
H28B H 0.1391 -0.3184 0.1315 0.165 Uiso 1 1 calc R
H28C H 0.0042 -0.3155 0.0747 0.165 Uiso 1 1 calc R
C29 C 0.0254(5) -0.1409(4) 0.1762(4) 0.0727(13) Uani 1 1 d .
H29 H 0.0519 -0.0700 0.2165 0.087 Uiso 1 1 calc R
C30 C 0.0795(5) 0.2669(5) -0.3705(4) 0.1033(18) Uani 1 1 d .
H30A H -0.0084 0.2271 -0.4025 0.155 Uiso 1 1 calc R
H30B H 0.0945 0.3221 -0.3121 0.155 Uiso 1 1 calc R
H30C H 0.1226 0.2153 -0.3477 0.155 Uiso 1 1 calc R
C31 C 0.2563(4) 0.3829(5) -0.4146(4) 0.0981(17) Uani 1 1 d .
H31A H 0.2739 0.4062 -0.4739 0.147 Uiso 1 1 calc R
H31B H 0.3038 0.3358 -0.3873 0.147 Uiso 1 1 calc R
H31C H 0.2787 0.4476 -0.3625 0.147 Uiso 1 1 calc R
C32 C 0.0488(5) 0.3133(4) -0.5385(4) 0.0689(13) Uani 1 1 d .
H32 H 0.0830 0.3496 -0.5832 0.083 Uiso 1 1 calc R
C33 C -0.3988(5) 0.2698(6) 0.1162(6) 0.142(3) Uani 1 1 d .
H33A H -0.4177 0.2631 0.1783 0.214 Uiso 1 1 calc R
H33B H -0.4007 0.1985 0.0855 0.214 Uiso 1 1 calc R
H33C H -0.4597 0.2939 0.0682 0.214 Uiso 1 1 calc R
C34 C -0.2089(5) 0.4009(5) 0.2364(4) 0.0789(14) Uani 1 1 d .
H34 H -0.2430 0.3804 0.2865 0.095 Uiso 1 1 calc R
C35 C -0.2309(6) 0.3777(6) 0.0592(4) 0.128(2) Uani 1 1 d .
H35A H -0.2724 0.4244 0.0218 0.192 Uiso 1 1 calc R
H35B H -0.2473 0.3101 0.0129 0.192 Uiso 1 1 calc R
H35C H -0.1425 0.4168 0.0880 0.192 Uiso 1 1 calc R
C36 C 0.1991(10) -0.0663(7) -0.1969(7) 0.199(4) Uani 1 1 d .
H36A H 0.2880 -0.0363 -0.1614 0.299 Uiso 1 1 calc R
H36B H 0.1693 -0.0086 -0.2248 0.299 Uiso 1 1 calc R
H36C H 0.1796 -0.1268 -0.2524 0.299 Uiso 1 1 calc R
C37 C 0.0164(8) -0.1752(7) -0.1668(9) 0.213(5) Uani 1 1 d .
H37A H 0.0107 -0.2465 -0.2009 0.320 Uiso 1 1 calc R
H37B H -0.0318 -0.1412 -0.2158 0.320 Uiso 1 1 calc R
H37C H -0.0154 -0.1855 -0.1116 0.320 Uiso 1 1 calc R
C38 C 0.1959(11) -0.0768(8) -0.0248(8) 0.194(5) Uani 1 1 d DU
H38 H 0.1364 -0.0908 0.0066 0.233 Uiso 1 1 calc R
N1 N 0.1003(3) -0.1986(3) 0.2017(3) 0.0589(9) Uani 1 1 d .
N2 N 0.1247(3) 0.3216(3) -0.4450(3) 0.0684(10) Uani 1 1 d .
N3 N -0.2764(3) 0.3506(3) 0.1415(3) 0.0764(11) Uani 1 1 d .
N4 N 0.1408(5) -0.1061(4) -0.1264(4) 0.0954(14) Uani 1 1 d D
O1 O 0.6362(3) 0.9243(2) 0.7754(2) 0.0686(8) Uani 1 1 d .
H1A H 0.6594 0.9567 0.8356 0.103 Uiso 1 1 calc R
O2 O 0.7123(2) 0.2710(2) 0.41458(19) 0.0536(7) Uani 1 1 d .
H2A H 0.7858 0.2905 0.4200 0.080 Uiso 1 1 calc R
O3 O 0.8868(2) 0.5307(2) 0.7389(2) 0.0576(7) Uani 1 1 d .
H3A H 0.9511 0.5382 0.7268 0.086 Uiso 1 1 calc R
O4 O 0.7778(2) 0.6483(2) 0.94681(19) 0.0620(8) Uani 1 1 d .
H4A H 0.8077 0.7007 0.9963 0.093 Uiso 1 1 calc R
O5 O -0.0764(3) -0.1689(3) 0.1053(3) 0.0878(11) Uani 1 1 d .
O6 O -0.0642(3) 0.2618(3) -0.5735(3) 0.0897(11) Uani 1 1 d .
O7 O -0.1063(3) 0.4717(3) 0.2671(3) 0.1067(12) Uani 1 1 d .
O8 O 0.2840(8) -0.0434(6) 0.0305(5) 0.214(3) Uani 1 1 d U

loop_
_atom_site_aniso_label
_atom_site_aniso_U_11
_atom_site_aniso_U_22
_atom_site_aniso_U_33
_atom_site_aniso_U_23
_atom_site_aniso_U_13
_atom_site_aniso_U_12
C1 0.042(2) 0.062(3) 0.062(3) 0.012(2) 0.021(2) 0.013(2)
C2 0.046(3) 0.082(3) 0.091(4) 0.011(3) 0.032(3) 0.014(2)
C3 0.077(4) 0.061(3) 0.082(4) 0.013(3) 0.045(3) 0.004(3)
C4 0.084(4) 0.051(3) 0.066(3) 0.015(2) 0.031(3) 0.015(2)
C5 0.052(2) 0.048(2) 0.058(3) 0.009(2) 0.019(2) 0.016(2)
C6 0.037(2) 0.035(2) 0.042(2) -0.0028(18) 0.0109(18) 0.0098(17)
C7 0.0350(19) 0.040(2) 0.036(2) 0.0001(17) 0.0105(17) 0.0148(17)
C8 0.032(2) 0.037(2) 0.036(2) 0.0043(17) 0.0113(17) 0.0118(16)
C9 0.029(2) 0.044(2) 0.040(2) 0.0041(18) 0.0101(18) 0.0124(17)
C10 0.036(2) 0.039(2) 0.034(2) 0.0045(17) 0.0093(18) 0.0133(17)
C11 0.031(2) 0.038(2) 0.040(2) 0.0039(18) 0.0054(19) 0.0062(17)
C12 0.030(2) 0.049(2) 0.049(2) 0.009(2) 0.0157(19) 0.0086(18)
C13 0.038(2) 0.043(2) 0.036(2) 0.0064(18) 0.0154(19) 0.0134(18)
C14 0.035(2) 0.046(2) 0.035(2) 0.0018(17) 0.0059(17) 0.0118(17)
C15 0.046(2) 0.046(3) 0.033(2) 0.0039(17) 0.0092(18) 0.0115(19)
C16 0.075(3) 0.056(3) 0.057(3) 0.008(2) 0.032(2) 0.019(2)
C17 0.107(4) 0.053(3) 0.074(3) 0.007(2) 0.049(3) 0.007(3)
C18 0.083(3) 0.076(4) 0.069(3) 0.014(3) 0.041(3) -0.002(3)
C19 0.068(3) 0.090(4) 0.076(3) 0.015(3) 0.042(3) 0.020(3)
C20 0.063(3) 0.056(3) 0.060(3) 0.009(2) 0.031(2) 0.019(2)
C21 0.0339(19) 0.045(2) 0.031(2) 0.0007(18) 0.0078(18) 0.0096(17)
C22 0.042(2) 0.053(3) 0.029(2) 0.0042(19) 0.0067(19) 0.0119(19)
C23 0.052(2) 0.046(3) 0.032(2) -0.0078(18) 0.0059(19) 0.0088(19)
C24 0.051(2) 0.037(2) 0.041(3) 0.0013(19) 0.016(2) 0.0122(18)
C25 0.0347(19) 0.038(2) 0.032(2) -0.0009(17) 0.0109(17) 0.0072(16)
C26 0.0317(19) 0.044(2) 0.031(2) -0.0053(17) 0.0071(17) 0.0061(17)
C27 0.065(3) 0.079(3) 0.088(4) 0.021(3) 0.004(3) 0.016(3)
C28 0.131(5) 0.082(4) 0.097(4) -0.003(3) 0.003(4) 0.053(4)
C29 0.078(3) 0.067(3) 0.062(3) -0.007(2) 0.013(3) 0.028(3)
C30 0.119(5) 0.117(4) 0.090(4) 0.030(3) 0.062(4) 0.033(4)
C31 0.050(3) 0.124(4) 0.103(4) 0.006(3) 0.014(3) 0.022(3)
C32 0.053(3) 0.070(3) 0.093(4) 0.016(3) 0.032(3) 0.026(3)
C33 0.063(4) 0.143(6) 0.173(7) -0.012(5) 0.015(4) 0.005(4)
C34 0.052(3) 0.113(4) 0.074(4) 0.028(3) 0.028(3) 0.021(3)
C35 0.164(6) 0.157(6) 0.080(4) 0.026(4) 0.060(5) 0.058(5)
C36 0.291(12) 0.145(7) 0.184(9) 0.036(6) 0.160(9) 0.021(7)
C37 0.117(6) 0.165(8) 0.292(14) 0.004(8) 0.041(8) -0.003(6)
C38 0.208(8) 0.143(7) 0.210(9) 0.001(7) 0.022(7) 0.094(6)
N1 0.062(2) 0.054(2) 0.055(2) 0.0077(18) 0.0105(19) 0.0217(19)
N2 0.049(2) 0.087(3) 0.070(3) 0.014(2) 0.020(2) 0.026(2)
N3 0.060(2) 0.097(3) 0.068(3) 0.014(2) 0.020(2) 0.025(2)
N4 0.124(4) 0.082(3) 0.065(3) 0.001(2) 0.020(3) 0.030(3)
O1 0.100(2) 0.0468(18) 0.0450(17) -0.0039(13) 0.0103(16) 0.0251(15)
O2 0.0407(14) 0.0684(18) 0.0504(17) -0.0013(13) 0.0215(13) 0.0140(13)
O3 0.0349(14) 0.0622(17) 0.0562(18) -0.0060(14) 0.0076(14) 0.0019(13)
O4 0.0740(18) 0.0608(18) 0.0339(16) -0.0007(13) 0.0000(14) 0.0214(15)
O5 0.076(2) 0.095(2) 0.067(2) -0.0122(18) -0.0102(19) 0.0381(19)
O6 0.047(2) 0.103(3) 0.112(3) 0.001(2) 0.0227(19) 0.0252(18)
O7 0.049(2) 0.130(3) 0.119(3) -0.003(2) 0.024(2) 0.012(2)
O8 0.271(7) 0.165(5) 0.154(5) -0.040(4) -0.009(5) 0.113(5)

loop_
_atom_type_symbol
_atom_type_description
_atom_type_scat_dispersion_real
_atom_type_scat_dispersion_imag
_atom_type_scat_source
C C 0.0033 0.0016 'International Tables Vol C Tables 4.2.6.8 and 6.1.1.4'
H H 0.0000 0.0000 'International Tables Vol C Tables 4.2.6.8 and 6.1.1.4'
N N 0.0061 0.0033 'International Tables Vol C Tables 4.2.6.8 and 6.1.1.4'
O O 0.0106 0.0060 'International Tables Vol C Tables 4.2.6.8 and 6.1.1.4'

loop_
_geom_angle_atom_site_label_1
_geom_angle_atom_site_label_2
_geom_angle_atom_site_label_3
_geom_angle
_geom_angle_site_symmetry_1
_geom_angle_site_symmetry_3
C6 C1 C2 120.9(4) . .
C6 C1 H1 119.6 . .
C2 C1 H1 119.6 . .
C3 C2 C1 120.7(4) . .
C3 C2 H2 119.7 . .
C1 C2 H2 119.7 . .
C2 C3 C4 119.4(4) . .
C2 C3 H3 120.3 . .
C4 C3 H3 120.3 . .
C3 C4 C5 120.0(4) . .
C3 C4 H4 120.0 . .
C5 C4 H4 120.0 . .
C4 C5 C6 121.8(4) . .
C4 C5 H5 119.1 . .
C6 C5 H5 119.1 . .
C1 C6 C5 117.3(3) . .
C1 C6 C7 123.2(3) . .
C5 C6 C7 119.5(3) . .
C25 C7 C8 114.7(3) 2_666 .
C25 C7 C6 112.8(3) 2_666 .
C8 C7 C6 112.3(3) . .
C25 C7 H7 105.3 2_666 .
C8 C7 H7 105.3 . .
C6 C7 H7 105.3 . .
C9 C8 C13 116.8(3) . .
C9 C8 C7 123.1(3) . .
C13 C8 C7 119.9(3) . .
C8 C9 C10 124.5(3) . .
C8 C9 H9 117.8 . .
C10 C9 H9 117.8 . .
C9 C10 C11 116.1(3) . .
C9 C10 C14 124.4(3) . .
C11 C10 C14 119.5(3) . .
O3 C11 C12 121.9(3) . .
O3 C11 C10 116.8(3) . .
C12 C11 C10 121.2(3) . .
C13 C12 C11 120.2(3) . .
C13 C12 H12 119.9 . .
C11 C12 H12 119.9 . .
O2 C13 C12 122.0(3) . .
O2 C13 C8 116.8(3) . .
C12 C13 C8 121.2(3) . .
C10 C14 C21 113.6(3) . .
C10 C14 C15 114.0(3) . .
C21 C14 C15 112.8(3) . .
C10 C14 H14 105.1 . .
C21 C14 H14 105.1 . .
C15 C14 H14 105.1 . .
C16 C15 C20 116.7(4) . .
C16 C15 C14 120.8(3) . .
C20 C15 C14 122.4(3) . .
C15 C16 C17 121.9(4) . .
C15 C16 H16 119.1 . .
C17 C16 H16 119.1 . .
C18 C17 C16 120.1(4) . .
C18 C17 H17 119.9 . .
C16 C17 H17 119.9 . .
C17 C18 C19 119.9(4) . .
C17 C18 H18 120.1 . .
C19 C18 H18 120.1 . .
C18 C19 C20 119.8(4) . .
C18 C19 H19 120.1 . .
C20 C19 H19 120.1 . .
C15 C20 C19 121.5(4) . .
C15 C20 H20 119.3 . .
C19 C20 H20 119.3 . .
C26 C21 C22 116.3(3) . .
C26 C21 C14 123.2(3) . .
C22 C21 C14 120.5(3) . .
O4 C22 C23 121.1(3) . .
O4 C22 C21 117.4(3) . .
C23 C22 C21 121.5(3) . .
C22 C23 C24 120.0(3) . .
C22 C23 H23 120.0 . .
C24 C23 H23 120.0 . .
O1 C24 C23 121.5(3) . .
O1 C24 C25 117.3(3) . .
C23 C24 C25 121.1(3) . .
C26 C25 C24 116.7(3) . .
C26 C25 C7 124.3(3) . 2_666
C24 C25 C7 118.9(3) . 2_666
C25 C26 C21 124.3(3) . .
C25 C26 H26 117.8 . .
C21 C26 H26 117.8 . .
N1 C27 H27A 109.5 . .
N1 C27 H27B 109.5 . .
H27A C27 H27B 109.5 . .
N1 C27 H27C 109.5 . .
H27A C27 H27C 109.5 . .
H27B C27 H27C 109.5 . .
N1 C28 H28A 109.5 . .
N1 C28 H28B 109.5 . .
H28A C28 H28B 109.5 . .
N1 C28 H28C 109.5 . .
H28A C28 H28C 109.5 . .
H28B C28 H28C 109.5 . .
O5 C29 N1 127.7(4) . .
O5 C29 H29 116.1 . .
N1 C29 H29 116.1 . .
N2 C30 H30A 109.5 . .
N2 C30 H30B 109.5 . .
H30A C30 H30B 109.5 . .
N2 C30 H30C 109.5 . .
H30A C30 H30C 109.5 . .
H30B C30 H30C 109.5 . .
N2 C31 H31A 109.5 . .
N2 C31 H31B 109.5 . .
H31A C31 H31B 109.5 . .
N2 C31 H31C 109.5 . .
H31A C31 H31C 109.5 . .
H31B C31 H31C 109.5 . .
O6 C32 N2 126.0(5) . .
O6 C32 H32 117.0 . .
N2 C32 H32 117.0 . .
N3 C33 H33A 109.5 . .
N3 C33 H33B 109.5 . .
H33A C33 H33B 109.5 . .
N3 C33 H33C 109.5 . .
H33A C33 H33C 109.5 . .
H33B C33 H33C 109.5 . .
O7 C34 N3 127.1(5) . .
O7 C34 H34 116.4 . .
N3 C34 H34 116.4 . .
N3 C35 H35A 109.5 . .
N3 C35 H35B 109.5 . .
H35A C35 H35B 109.5 . .
N3 C35 H35C 109.5 . .
H35A C35 H35C 109.5 . .
H35B C35 H35C 109.5 . .
N4 C36 H36A 109.5 . .
N4 C36 H36B 109.5 . .
H36A C36 H36B 109.5 . .
N4 C36 H36C 109.5 . .
H36A C36 H36C 109.5 . .
H36B C36 H36C 109.5 . .
N4 C37 H37A 109.5 . .
N4 C37 H37B 109.5 . .
H37A C37 H37B 109.5 . .
N4 C37 H37C 109.5 . .
H37A C37 H37C 109.5 . .
H37B C37 H37C 109.5 . .
O8 C38 N4 139.8(14) . .
O8 C38 H38 110.1 . .
N4 C38 H38 110.1 . .
C29 N1 C28 119.1(4) . .
C29 N1 C27 122.6(4) . .
C28 N1 C27 118.2(4) . .
C32 N2 C31 120.4(4) . .
C32 N2 C30 120.7(4) . .
C31 N2 C30 118.9(4) . .
C34 N3 C35 120.0(4) . .
C34 N3 C33 120.9(5) . .
C35 N3 C33 119.0(5) . .
C38 N4 C37 118.2(8) . .
C38 N4 C36 123.6(8) . .
C37 N4 C36 118.1(7) . .
C24 O1 H1A 109.5 . .
C13 O2 H2A 109.5 . .
C11 O3 H3A 109.5 . .
C22 O4 H4A 109.5 . .

loop_
_geom_bond_atom_site_label_1
_geom_bond_atom_site_label_2
_geom_bond_distance
_geom_bond_site_symmetry_2
C1 C6 1.374(5) .
C1 C2 1.386(6) .
C1 H1 0.9300 .
C2 C3 1.367(6) .
C2 H2 0.9300 .
C3 C4 1.367(6) .
C3 H3 0.9300 .
C4 C5 1.371(5) .
C4 H4 0.9300 .
C5 C6 1.392(5) .
C5 H5 0.9300 .
C6 C7 1.525(5) .
C7 C25 1.513(5) 2_666
C7 C8 1.520(4) .
C7 H7 0.9800 .
C8 C9 1.383(5) .
C8 C13 1.391(4) .
C9 C10 1.392(4) .
C9 H9 0.9300 .
C10 C11 1.401(5) .
C10 C14 1.511(5) .
C11 O3 1.368(4) .
C11 C12 1.381(5) .
C12 C13 1.378(5) .
C12 H12 0.9300 .
C13 O2 1.368(4) .
C14 C21 1.518(5) .
C14 C15 1.536(5) .
C14 H14 0.9800 .
C15 C16 1.379(5) .
C15 C20 1.385(5) .
C16 C17 1.379(6) .
C16 H16 0.9300 .
C17 C18 1.357(6) .
C17 H17 0.9300 .
C18 C19 1.366(6) .
C18 H18 0.9300 .
C19 C20 1.386(6) .
C19 H19 0.9300 .
C20 H20 0.9300 .
C21 C26 1.390(5) .
C21 C22 1.393(5) .
C22 O4 1.377(4) .
C22 C23 1.378(5) .
C23 C24 1.382(5) .
C23 H23 0.9300 .
C24 O1 1.368(4) .
C24 C25 1.392(5) .
C25 C26 1.385(4) .
C25 C7 1.512(5) 2_666
C26 H26 0.9300 .
C27 N1 1.451(5) .
C27 H27A 0.9600 .
C27 H27B 0.9600 .
C27 H27C 0.9600 .
C28 N1 1.443(6) .
C28 H28A 0.9600 .
C28 H28B 0.9600 .
C28 H28C 0.9600 .
C29 O5 1.229(5) .
C29 N1 1.298(5) .
C29 H29 0.9300 .
C30 N2 1.448(6) .
C30 H30A 0.9600 .
C30 H30B 0.9600 .
C30 H30C 0.9600 .
C31 N2 1.445(5) .
C31 H31A 0.9600 .
C31 H31B 0.9600 .
C31 H31C 0.9600 .
C32 O6 1.231(5) .
C32 N2 1.300(6) .
C32 H32 0.9300 .
C33 N3 1.441(6) .
C33 H33A 0.9600 .
C33 H33B 0.9600 .
C33 H33C 0.9600 .
C34 O7 1.213(5) .
C34 N3 1.296(6) .
C34 H34 0.9300 .
C35 N3 1.438(6) .
C35 H35A 0.9600 .
C35 H35B 0.9600 .
C35 H35C 0.9600 .
C36 N4 1.419(8) .
C36 H36A 0.9600 .
C36 H36B 0.9600 .
C36 H36C 0.9600 .
C37 N4 1.393(8) .
C37 H37A 0.9600 .
C37 H37B 0.9600 .
C37 H37C 0.9600 .
C38 O8 1.027(10) .
C38 N4 1.317(8) .
C38 H38 0.9300 .
O1 H1A 0.8200 .
O2 H2A 0.8200 .
O3 H3A 0.8200 .
O4 H4A 0.8200 .

loop_
_geom_hbond_atom_site_label_D
_geom_hbond_atom_site_label_H
_geom_hbond_atom_site_label_A
_geom_hbond_distance_DH
_geom_hbond_distance_HA
_geom_hbond_distance_DA
_geom_hbond_angle_DHA
_geom_hbond_site_symmetry_A
O1 H1A O8 0.82 1.88 2.702(7) 174.9 2_666
O2 H2A O6 0.82 1.91 2.664(4) 152.9 1_656
O3 H3A O7 0.82 1.87 2.664(4) 161.5 2_666
O4 H4A O5 0.82 1.97 2.767(4) 163.3 1_666

loop_
_geom_torsion_atom_site_label_1
_geom_torsion_atom_site_label_2
_geom_torsion_atom_site_label_3
_geom_torsion_atom_site_label_4
_geom_torsion
_geom_torsion_site_symmetry_1
_geom_torsion_site_symmetry_4
C6 C1 C2 C3 -0.5(6) . .
C1 C2 C3 C4 0.9(7) . .
C2 C3 C4 C5 -0.4(7) . .
C3 C4 C5 C6 -0.6(6) . .
C2 C1 C6 C5 -0.4(5) . .
C2 C1 C6 C7 177.3(3) . .
C4 C5 C6 C1 1.0(5) . .
C4 C5 C6 C7 -176.9(3) . .
C1 C6 C7 C25 -12.3(5) . 2_666
C5 C6 C7 C25 165.4(3) . 2_666
C1 C6 C7 C8 119.1(4) . .
C5 C6 C7 C8 -63.2(4) . .
C25 C7 C8 C9 99.3(4) 2_666 .
C6 C7 C8 C9 -31.2(4) . .
C25 C7 C8 C13 -85.7(4) 2_666 .
C6 C7 C8 C13 143.8(3) . .
C13 C8 C9 C10 -0.9(5) . .
C7 C8 C9 C10 174.3(3) . .
C8 C9 C10 C11 2.7(5) . .
C8 C9 C10 C14 -174.1(3) . .
C9 C10 C11 O3 178.5(3) . .
C14 C10 C11 O3 -4.6(5) . .
C9 C10 C11 C12 -1.9(5) . .
C14 C10 C11 C12 175.0(3) . .
O3 C11 C12 C13 179.1(3) . .
C10 C11 C12 C13 -0.4(5) . .
C11 C12 C13 O2 -177.5(3) . .
C11 C12 C13 C8 2.3(5) . .
C9 C8 C13 O2 178.2(3) . .
C7 C8 C13 O2 2.9(4) . .
C9 C8 C13 C12 -1.7(5) . .
C7 C8 C13 C12 -177.0(3) . .
C9 C10 C14 C21 -100.2(4) . .
C11 C10 C14 C21 83.1(4) . .
C9 C10 C14 C15 30.8(5) . .
C11 C10 C14 C15 -145.8(3) . .
C10 C14 C15 C16 40.1(4) . .
C21 C14 C15 C16 171.5(3) . .
C10 C14 C15 C20 -143.3(3) . .
C21 C14 C15 C20 -11.9(5) . .
C20 C15 C16 C17 1.1(6) . .
C14 C15 C16 C17 177.8(4) . .
C15 C16 C17 C18 -1.1(7) . .
C16 C17 C18 C19 -0.2(7) . .
C17 C18 C19 C20 1.4(7) . .
C16 C15 C20 C19 0.1(6) . .
C14 C15 C20 C19 -176.6(4) . .
C18 C19 C20 C15 -1.3(7) . .
C10 C14 C21 C26 37.7(4) . .
C15 C14 C21 C26 -93.9(4) . .
C10 C14 C21 C22 -143.7(3) . .
C15 C14 C21 C22 84.7(4) . .
C26 C21 C22 O4 -179.3(3) . .
C14 C21 C22 O4 2.0(5) . .
C26 C21 C22 C23 1.4(5) . .
C14 C21 C22 C23 -177.3(3) . .
O4 C22 C23 C24 -179.9(3) . .
C21 C22 C23 C24 -0.6(5) . .
C22 C23 C24 O1 179.8(3) . .
C22 C23 C24 C25 -1.0(5) . .
O1 C24 C25 C26 -179.1(3) . .
C23 C24 C25 C26 1.6(5) . .
O1 C24 C25 C7 4.7(5) . 2_666
C23 C24 C25 C7 -174.6(3) . 2_666
C24 C25 C26 C21 -0.8(5) . .
C7 C25 C26 C21 175.2(3) 2_666 .
C22 C21 C26 C25 -0.7(5) . .
C14 C21 C26 C25 178.0(3) . .
O5 C29 N1 C28 1.5(8) . .
O5 C29 N1 C27 -179.7(5) . .
O6 C32 N2 C31 178.7(4) . .
O6 C32 N2 C30 0.5(7) . .
O7 C34 N3 C35 -0.3(8) . .
O7 C34 N3 C33 -178.4(5) . .
O8 C38 N4 C37 164.1(15) . .
O8 C38 N4 C36 -20(2) . .
